data_7241699
loop_
_publ_author_name
'Zhang, Hui'
'Wang, Ming'
'Jiang, Xuefeng'

_publ_section_title
;
 Sustainable access to sulfonic acids from halides and thiourea dioxide
 with air
;
_journal_issue 23
_journal_name_full 'Green Chemistry'
_journal_page_first 8238
_journal_page_last 8242
_journal_paper_doi 10.1039/D0GC03135F
_journal_volume 22
_journal_year 2020
_chemical_formula_moiety 'C13 H11 Na O6 S'
_chemical_formula_sum 'C13 H11 Na O6 S'
_chemical_formula_weight 318.27
_space_group_crystal_system monoclinic
_space_group_IT_number 14
_space_group_name_Hall '-P 2ybc'
_space_group_name_H-M_alt 'P 1 21/c 1'
_atom_sites_solution_hydrogens mixed
_atom_sites_solution_primary dual
_audit_creation_date 2020-06-11
_audit_creation_method
;
Olex2 1.2
(compiled 2018.05.29 svn.r3508 for OlexSys, GUI svn.r5506)
;
_audit_update_record
;
2020-07-20 deposited with the CCDC.	2020-10-23 downloaded from the CCDC.
;
_cell_angle_alpha 90
_cell_angle_beta 100.1480(10)
_cell_angle_gamma 90
_cell_formula_units_Z 4
_cell_length_a 16.24840(10)
_cell_length_b 11.35970(10)
_cell_length_c 8.24560(10)
_cell_measurement_reflns_used 19682
_cell_measurement_temperature 100.01(10)
_cell_measurement_theta_max 74.0710
_cell_measurement_theta_min 4.7470
_cell_volume 1498.14(2)
_computing_cell_refinement 'CrysAlisPro 1.171.39.32a (Rigaku OD, 2017)'
_computing_data_collection 'CrysAlisPro 1.171.39.32a (Rigaku OD, 2017)'
_computing_data_reduction 'CrysAlisPro 1.171.39.32a (Rigaku OD, 2017)'
_computing_molecular_graphics 'Olex2 (Dolomanov et al., 2009)'
_computing_publication_material 'Olex2 (Dolomanov et al., 2009)'
_computing_structure_refinement 'ShelXL (Sheldrick, 2015)'
_computing_structure_solution 'ShelXT (Sheldrick, 2015)'
_diffrn_ambient_environment N~2~
_diffrn_ambient_temperature 100.01(10)
_diffrn_detector 'CCD plate'
_diffrn_measured_fraction_theta_full 0.959
_diffrn_measured_fraction_theta_max 0.959
_diffrn_measurement_details
;
List of Runs (angles in degrees, time in seconds):

  # Type    Start    End  Width  t~exp~   \w     \q     \k     \f   Frames
#--------------------------------------------------------------------------
  1  \w    -33.00  -6.00   1.00    1.00    --    0.00 -57.00-180.00   27
  2  \w    -48.00  31.00   1.00    1.00    --    0.00 -82.00  30.00   79
  3  \w    -23.00  44.00   1.00    1.00    --    0.00  57.00-180.00   67
  4  \w    -89.00  19.00   1.00    1.00    --    0.00 -38.00 -60.00  108
  5  \w     54.00  88.00   1.00    1.00    --    0.00  77.00  30.00   34
  6  \w    -78.00 -42.00   1.00    1.00    --    0.00 -57.00 120.00   36
  7  \w     60.00  85.00   1.00    1.00    --    0.00  57.00-180.00   25
  8  \w     29.00  89.00   1.00    1.00    --    0.00  19.00-150.00   60
  9  \w     -8.00  23.00   1.00    1.00    --    0.00 -57.00 120.00   31
 10  \w    -88.00 -47.00   1.00    1.00    --    0.00 -57.00-180.00   41
 11  \w     64.00  89.00   1.00    1.00    --    0.00  57.00  60.00   25
 12  \w    -19.00  44.00   1.00    1.00    --    0.00  57.00  60.00   63
 13  \w     -9.00  21.00   1.00    1.00    --    0.00  19.00-150.00   30
 14  \w     65.00  90.00   1.00    1.00    --   95.80  77.00 -90.00   25
 15  \w     63.00  89.00   1.00    1.00    --   95.80  82.00  30.00   26
 16  \w    112.00 181.00   1.00    1.00    --   95.80  81.00  47.68   69
 17  \w    144.00 170.00   1.00    1.00    --   95.80  72.00  -4.85   26
 18  \w     71.00 104.00   1.00    1.00    --   95.80  72.00  -4.85   33
 19  \w     63.00  89.00   1.00    1.00    --   95.80  81.00  47.68   26
 20  \w     65.00  91.00   1.00    1.00    --   95.80  76.00-126.47   26
 21  \w     78.00 161.00   1.00    1.00    --   95.80  45.00   0.00   83
 22  \w     63.00  88.00   1.00    1.00    --   95.80  82.00-120.00   25
 23  \w     59.00 123.00   1.00    1.00    --   95.80 -82.00  90.00   64
 24  \w     24.00 128.00   1.00    1.00    --   95.80 -82.00 -60.00  104
 25  \w     63.00 185.00   1.00    1.00    --   95.80  82.00   0.00  122
 26  \w     65.00  91.00   1.00    1.00    --   95.80  77.00 -30.00   26
 27  \w    131.00 185.00   1.00    1.00    --   95.80  81.00 156.18   54
 28  \w    132.00 185.00   1.00    1.00    --   95.80  82.00  30.00   53
 29  \w    160.00 185.00   1.00    1.00    --   95.80  82.00  90.00   25
 30  \w     20.00 128.00   1.00    1.00    --   95.80 -82.00-150.00  108
 31  \w     63.00  89.00   1.00    1.00    --   95.80  82.00  90.00   26
 32  \w     63.00  95.00   1.00    1.00    --   95.80  81.00 156.18   32
 33  \w     66.00  95.00   1.00    1.00    --   95.80  74.00 121.15   29
 34  \w     65.00  90.00   1.00    1.00    --   95.80  77.00 150.00   25
 35  \w     63.00  96.00   1.00    1.00    --   95.80  82.00  60.00   33
 36  \w     63.00  89.00   1.00    1.00    --   95.80  82.00 -30.00   26
 37  \w    137.00 185.00   1.00    1.00    --   95.80  82.00 -60.00   48
 38  \w    139.00 164.00   1.00    1.00    --   95.80  77.00 150.00   25
 39  \w    100.00 184.00   1.00    1.00    --   95.80  75.00 -73.56   84
 40  \w     65.00  90.00   1.00    1.00    --   95.80  77.00  90.00   25
 41  \w     65.00 120.00   1.00    1.00    --   95.80  77.00 -60.00   55
 42  \w     65.00  91.00   1.00    1.00    --   95.80  77.00   0.00   26
 43  \w     75.00 171.00   1.00    1.00    --   95.80  45.00-150.00   96
 44  \w     75.00 157.00   1.00    1.00    --   95.80  45.00 -60.00   82
 45  \w     63.00  89.00   1.00    1.00    --   95.80  82.00 -60.00   26
 46  \w     71.00  96.00   1.00    1.00    --   95.80  61.00-150.00   25
 47  \w     65.00  91.00   1.00    1.00    --   95.80  77.00-180.00   26
 48  \w     63.00  89.00   1.00    1.00    --   95.80  82.00-150.00   26
 49  \w     30.00  55.00   1.00    1.00    --   95.80 -82.00  30.00   25
 50  \w     89.00 119.00   1.00    1.00    --   95.80 -82.00  30.00   30
 51  \w     71.00  97.00   1.00    1.00    --   95.80  61.00 -30.00   26
 52  \w     67.00 185.00   1.00    1.00    --   95.80  77.00-120.00  118
 53  \w     63.00  88.00   1.00    1.00    --   95.80  82.00 120.00   25
 54  \w     75.00 127.00   1.00    1.00    --   95.80  45.00  90.00   52
 55  \w     75.00 185.00   1.00    1.00    --   95.80  45.00 120.00  110
 56  \w      6.00 125.00   1.00    1.00    --   95.80 -82.00   0.00  119
 57  \w     75.00 107.00   1.00    1.00    --   95.80  45.00-180.00   32
 58  \w     76.00 164.00   1.00    1.00    --   95.80  45.00 150.00   88
 59  \w     66.00  91.00   1.00    1.00    --   95.80  75.00 -73.56   25
 60  \w    131.00 160.00   1.00    1.00    --   95.80  76.00-126.47   29
 61  \w     68.00 183.00   1.00    1.00    --   95.80  70.00-145.35  115
 62  \w     68.00 112.00   1.00    1.00    --   95.80  70.00  31.05   44
;
_diffrn_measurement_device 'four-circle diffractometer'
_diffrn_measurement_device_type 'XtaLAB AFC12 (RINC): Kappa dual home/near'
_diffrn_measurement_method '\w scans'
_diffrn_orient_matrix_type 'CrysAlisPro convention (1999,Acta A55,543-557)'
_diffrn_orient_matrix_UB_11 -0.0785670000
_diffrn_orient_matrix_UB_12 -0.0778986000
_diffrn_orient_matrix_UB_13 -0.0393973000
_diffrn_orient_matrix_UB_21 0.0555604000
_diffrn_orient_matrix_UB_22 -0.1106620000
_diffrn_orient_matrix_UB_23 0.0140903000
_diffrn_orient_matrix_UB_31 -0.0035717000
_diffrn_orient_matrix_UB_32 -0.0082230000
_diffrn_orient_matrix_UB_33 0.1852286000
_diffrn_radiation_monochromator graphite
_diffrn_radiation_probe x-ray
_diffrn_radiation_type CuK\a
_diffrn_radiation_wavelength 1.54184
_diffrn_reflns_av_R_equivalents 0.0486
_diffrn_reflns_av_unetI/netI 0.0220
_diffrn_reflns_Laue_measured_fraction_full 0.959
_diffrn_reflns_Laue_measured_fraction_max 0.959
_diffrn_reflns_limit_h_max 19
_diffrn_reflns_limit_h_min -19
_diffrn_reflns_limit_k_max 13
_diffrn_reflns_limit_k_min -13
_diffrn_reflns_limit_l_max 9
_diffrn_reflns_limit_l_min -9
_diffrn_reflns_number 31104
_diffrn_reflns_point_group_measured_fraction_full 0.959
_diffrn_reflns_point_group_measured_fraction_max 0.959
_diffrn_reflns_theta_full 67.074
_diffrn_reflns_theta_max 67.074
_diffrn_reflns_theta_min 4.775
_diffrn_source 'fine-focus sealed X-ray tube'
_diffrn_source_type 'Enhance (Cu) X-ray Source'
_exptl_absorpt_coefficient_mu 2.432
_exptl_absorpt_correction_T_max 1.00000
_exptl_absorpt_correction_T_min 0.38156
_exptl_absorpt_correction_type multi-scan
_exptl_absorpt_process_details
;
CrysAlisPro 1.171.39.32a (Rigaku Oxford Diffraction, 2017)
Empirical absorption correction using spherical harmonics,
 implemented in SCALE3 ABSPACK scaling algorithm.
;
_exptl_crystal_colour 'clear light colourless'
_exptl_crystal_colour_lustre clear
_exptl_crystal_colour_modifier light
_exptl_crystal_colour_primary colourless
_exptl_crystal_density_diffrn 1.411
_exptl_crystal_description block
_exptl_crystal_F_000 656
_exptl_crystal_size_max 0.42
_exptl_crystal_size_mid 0.26
_exptl_crystal_size_min 0.18
_refine_diff_density_max 0.640
_refine_diff_density_min -0.642
_refine_diff_density_rms 0.094
_refine_ls_extinction_method none
_refine_ls_goodness_of_fit_ref 1.166
_refine_ls_hydrogen_treatment mixed
_refine_ls_matrix_type full
_refine_ls_number_parameters 302
_refine_ls_number_reflns 2563
_refine_ls_number_restraints 449
_refine_ls_restrained_S_all 1.078
_refine_ls_R_factor_all 0.0733
_refine_ls_R_factor_gt 0.0725
_refine_ls_shift/su_max 0.002
_refine_ls_shift/su_mean 0.000
_refine_ls_structure_factor_coef Fsqd
_refine_ls_weighting_details 'w=1/[\s^2^(Fo^2^)+(0.0247P)^2^+8.4172P] where P=(Fo^2^+2Fc^2^)/3'
_refine_ls_weighting_scheme calc
_refine_ls_wR_factor_gt 0.1605
_refine_ls_wR_factor_ref 0.1609
_reflns_Friedel_coverage 0.000
_reflns_number_gt 2515
_reflns_number_total 2563
_reflns_threshold_expression 'I > 2\s(I)'
_cod_data_source_file d0gc03135f2.cif
_cod_data_source_block exp_1196
_cod_depositor_comments 'Adding full bibliography for 7241699.cif.'
_cod_database_code 7241699
_shelx_shelxl_version_number 2017/1
_shelx_space_group_comment
;
The symmetry employed for this shelxl refinement is uniquely defined
by the following loop, which should always be used as a source of
symmetry information in preference to the above space-group names.
They are only intended as comments.
;
_shelx_estimated_absorpt_t_max 0.669
_shelx_estimated_absorpt_t_min 0.428
_reflns_odcompleteness_completeness 99.82
_reflns_odcompleteness_iscentric 1
_reflns_odcompleteness_theta 66.97
_olex2_refinement_description
;
1. Fixed Uiso
 At 1.2 times of:
  All C(H) groups
 At 1.5 times of:
  All O(H) groups
2. Restrained planarity
 C16, C15, C14, C13, C11, C12
 with sigma of 0.1
3. Rigid bond restraints
 C2, C3, C5, C6
 with sigma for 1-2 distances of 0.001 and sigma for 1-3 distances of 0.001
 C15, C16, C11, C12, C13, C14
 with sigma for 1-2 distances of 0.001 and sigma for 1-3 distances of 0.001
4. Uiso/Uaniso restraints and constraints
All non-hydrogen atoms have similar U: within 2A with sigma of 0.01 and sigma
for terminal atoms of 0.02
All non-hydrogen atoms have similar U: within 2A with sigma of 0.01 and sigma
for terminal atoms of 0.02
C1 \\sim C2 \\sim C3 \\sim C4 \\sim C5 \\sim C6 \\sim C1' \\sim C7 \\sim C8
\\sim C4': within 2A with sigma of 0.04 and sigma for terminal atoms of 0.08
C11 \\sim C12 \\sim C13 \\sim C14 \\sim C15 \\sim C16 \\sim C17 \\sim C18 \\sim
C19 \\sim C1A \\sim C1B: within 2A with sigma of 0.04 and sigma for terminal
atoms of 0.08
5. Others
 Fixed Sof: C1(0.5) C2(0.5) H2(0.5) C3(0.5) H3A(0.5) C4(0.5) C5(0.5) H5(0.5)
 C6(0.5) H6(0.5) C1'(0.5) C7(0.5) H7(0.5) C8(0.5) H8(0.5) C4'(0.5) C9(0.5)
 H9(0.5) C10(0.5) H10(0.5) C11(0.5) C12(0.5) H12(0.5) C13(0.5) H13(0.5)
 C14(0.5) H14(0.5) C15(0.5) H15(0.5) C16(0.5) H16(0.5) C17(0.5) C18(0.5)
 H18(0.5) C19(0.5) H19(0.5) C1A(0.5) H1A(0.5) C1B(0.5) H1B(0.5) C20(0.5)
 H20(0.5)
6.a Aromatic/amide H refined with riding coordinates:
 C2(H2), C3(H3A), C5(H5), C6(H6), C7(H7), C8(H8), C9(H9), C10(H10), C12(H12),
 C13(H13), C14(H14), C15(H15), C16(H16), C18(H18), C19(H19), C1A(H1A), C1B(H1B),
  C20(H20)
6.b Tetrahedral OH refined with riding coordinates:
 O3(H3)
;
_olex2_submission_special_instructions 'No special instructions were received'
_oxdiff_exptl_absorpt_empirical_details
;
Empirical correction (ABSPACK) includes:
- Absorption correction using spherical harmonics
- Frame scaling
;
_oxdiff_exptl_absorpt_empirical_full_max 2.229
_oxdiff_exptl_absorpt_empirical_full_min 0.589

loop_
_space_group_symop_operation_xyz
'x, y, z'
'-x, y+1/2, -z+1/2'
'-x, -y, -z'
'x, -y-1/2, z-1/2'

loop_
_atom_site_label
_atom_site_type_symbol
_atom_site_fract_x
_atom_site_fract_y
_atom_site_fract_z
_atom_site_U_iso_or_equiv
_atom_site_adp_type
_atom_site_occupancy
_atom_site_site_symmetry_order
_atom_site_calc_flag
_atom_site_refinement_flags_posn
_atom_site_refinement_flags_adp
_atom_site_refinement_flags_occupancy
_atom_site_disorder_assembly
_atom_site_disorder_group
S1 S 0.17138(3) 0.41205(5) -0.53506(6) 0.01226(11) Uani 1 1 d . U . . .
O1 O 0.12318(9) 0.37263(15) -0.41111(18) 0.0182(4) Uani 1 1 d . U . . .
O2 O 0.15713(10) 0.33961(14) -0.68225(18) 0.0171(4) Uani 1 1 d . U . . .
O3 O 0.15947(10) 0.53695(14) -0.5714(2) 0.0191(4) Uani 1 1 d . U . . .
H3 H 0.140285 0.545608 -0.669458 0.029 Uiso 1 1 calc R . . . .
C1 C 0.2777(3) 0.3953(4) -0.4441(5) 0.0136(9) Uani 0.5 1 d . U P A 1
C2 C 0.3018(3) 0.3188(4) -0.3187(5) 0.0158(8) Uani 0.5 1 d . U P A 1
H2 H 0.261866 0.272830 -0.280319 0.019 Uiso 0.5 1 calc R . P A 1
C3 C 0.3855(3) 0.3084(4) -0.2466(5) 0.0167(8) Uani 0.5 1 d . U P A 1
H3A H 0.400757 0.257154 -0.158417 0.020 Uiso 0.5 1 calc R . P A 1
C4 C 0.4467(3) 0.3732(4) -0.3045(6) 0.0153(9) Uani 0.5 1 d . U P A 1
C5 C 0.4220(3) 0.4491(4) -0.4396(5) 0.0155(8) Uani 0.5 1 d . U P A 1
H5 H 0.462392 0.491665 -0.481819 0.019 Uiso 0.5 1 calc R . P A 1
C6 C 0.3380(3) 0.4614(4) -0.5110(5) 0.0145(7) Uani 0.5 1 d . U P A 1
H6 H 0.321935 0.511460 -0.600191 0.017 Uiso 0.5 1 calc R . P A 1
C1' C 0.2773(3) 0.3956(4) -0.4427(5) 0.0135(9) Uani 0.5 1 d . U P A 2
C7 C 0.3293(3) 0.3195(4) -0.4997(5) 0.0166(9) Uani 0.5 1 d . U P A 2
H7 H 0.309402 0.272523 -0.590564 0.020 Uiso 0.5 1 calc R . P A 2
C8 C 0.4131(3) 0.3108(4) -0.4228(6) 0.0172(9) Uani 0.5 1 d . U P A 2
H8 H 0.448517 0.259802 -0.465953 0.021 Uiso 0.5 1 calc R . P A 2
C4' C 0.4441(3) 0.3757(4) -0.2854(6) 0.0152(9) Uani 0.5 1 d . U P A 2
C9 C 0.3890(3) 0.4525(4) -0.2197(6) 0.0178(9) Uani 0.5 1 d . U P A 2
H9 H 0.408521 0.496109 -0.125325 0.021 Uiso 0.5 1 calc R . P A 2
C10 C 0.3064(3) 0.4624(4) -0.2961(6) 0.0188(9) Uani 0.5 1 d . U P A 2
H10 H 0.270057 0.511742 -0.252790 0.023 Uiso 0.5 1 calc R . P A 2
Na1 Na -0.03995(10) 0.28883(15) -0.4282(2) 0.0682(5) Uani 1 1 d . U . . .
O4 O -0.09089(11) 0.07116(17) -0.5788(2) 0.0304(5) Uani 1 1 d . U . . .
O5 O -0.08034(12) 0.05819(17) -0.2996(2) 0.0321(5) Uani 1 1 d . U . . .
O6 O -0.12802(12) -0.10118(17) -0.4639(2) 0.0316(5) Uani 1 1 d . U . . .
C11 C 0.5357(3) 0.3607(5) -0.2215(6) 0.0193(5) Uani 0.5 1 d . U P A 1
C12 C 0.5663(3) 0.2605(4) -0.1429(6) 0.0214(6) Uani 0.5 1 d . U P A 1
H12 H 0.530933 0.196064 -0.142999 0.026 Uiso 0.5 1 calc R . P A 1
C13 C 0.6491(3) 0.2514(5) -0.0621(6) 0.0248(6) Uani 0.5 1 d . U P A 1
H13 H 0.667050 0.184282 -0.001486 0.030 Uiso 0.5 1 calc R . P A 1
C14 C 0.7018(3) 0.3381(5) -0.0719(6) 0.0267(6) Uani 0.5 1 d . U P A 1
H14 H 0.757576 0.329105 -0.023011 0.032 Uiso 0.5 1 calc R . P A 1
C15 C 0.6757(3) 0.4463(5) -0.1558(6) 0.0255(6) Uani 0.5 1 d . U P A 1
H15 H 0.713293 0.507550 -0.159968 0.031 Uiso 0.5 1 calc R . P A 1
C16 C 0.5918(3) 0.4562(4) -0.2312(6) 0.0223(6) Uani 0.5 1 d . U P A 1
H16 H 0.572654 0.524615 -0.287262 0.027 Uiso 0.5 1 calc R . P A 1
C17 C 0.5337(3) 0.3689(4) -0.2049(6) 0.0185(9) Uani 0.5 1 d . U P A 2
C18 C 0.5793(3) 0.2647(4) -0.2142(6) 0.0220(10) Uani 0.5 1 d . U P A 2
H18 H 0.553534 0.201554 -0.274619 0.026 Uiso 0.5 1 calc R . P A 2
C19 C 0.6626(3) 0.2534(5) -0.1348(7) 0.0264(10) Uani 0.5 1 d . U P A 2
H19 H 0.691742 0.183552 -0.140851 0.032 Uiso 0.5 1 calc R . P A 2
C1A C 0.7019(3) 0.3519(5) -0.0441(6) 0.0255(10) Uani 0.5 1 d . U P A 2
H1A H 0.758378 0.348832 0.002200 0.031 Uiso 0.5 1 calc R . P A 2
C1B C 0.6568(3) 0.4492(5) -0.0261(6) 0.0268(10) Uani 0.5 1 d . U P A 2
H1B H 0.681278 0.510304 0.040567 0.032 Uiso 0.5 1 calc R . P A 2
C20 C 0.5730(3) 0.4598(5) -0.1069(6) 0.0231(10) Uani 0.5 1 d . U P A 2
H20 H 0.543463 0.528445 -0.094590 0.028 Uiso 0.5 1 calc R . P A 2
C21 C -0.09974(12) 0.00941(19) -0.4476(3) 0.0136(5) Uani 1 1 d . U . . .
H6A H -0.131(2) -0.156(3) -0.378(4) 0.045(9) Uiso 1 1 d . . . . .

loop_
_atom_site_aniso_label
_atom_site_aniso_U_11
_atom_site_aniso_U_22
_atom_site_aniso_U_33
_atom_site_aniso_U_23
_atom_site_aniso_U_13
_atom_site_aniso_U_12
S1 0.0136(2) 0.0129(2) 0.0105(2) -0.00052(19) 0.00274(17) 0.00074(19)
O1 0.0162(7) 0.0246(8) 0.0153(7) -0.0002(6) 0.0072(6) -0.0044(6)
O2 0.0213(7) 0.0177(7) 0.0113(7) -0.0028(6) -0.0002(6) -0.0002(6)
O3 0.0220(7) 0.0137(7) 0.0204(7) 0.0032(6) 0.0002(6) 0.0023(6)
C1 0.0155(15) 0.0124(16) 0.0135(15) -0.0006(14) 0.0042(13) -0.0016(14)
C2 0.0157(7) 0.0171(16) 0.0156(16) 0.0027(15) 0.0053(10) -0.0015(14)
C3 0.0169(7) 0.0191(17) 0.0144(16) 0.0029(15) 0.0040(10) 0.0005(14)
C4 0.0119(14) 0.0157(15) 0.0186(15) 0.0000(14) 0.0036(13) 0.0010(14)
C5 0.0156(7) 0.0156(16) 0.0163(16) -0.0023(14) 0.0053(10) -0.0028(13)
C6 0.0169(7) 0.0130(16) 0.0144(15) -0.0007(14) 0.0049(10) 0.0002(13)
C1' 0.0154(15) 0.0124(16) 0.0136(15) -0.0005(14) 0.0047(13) -0.0016(14)
C7 0.0206(16) 0.0156(16) 0.0134(16) 0.0000(15) 0.0026(14) -0.0019(15)
C8 0.0163(16) 0.0171(17) 0.0197(16) 0.0009(15) 0.0076(14) 0.0005(15)
C4' 0.0138(15) 0.0158(15) 0.0160(15) 0.0012(14) 0.0024(13) -0.0003(14)
C9 0.0178(16) 0.0191(17) 0.0170(16) -0.0023(15) 0.0046(14) 0.0000(15)
C10 0.0204(16) 0.0168(17) 0.0196(17) -0.0011(15) 0.0043(15) 0.0020(15)
Na1 0.0664(9) 0.0537(8) 0.0848(10) -0.0059(8) 0.0141(8) 0.0010(7)
O4 0.0322(9) 0.0312(9) 0.0287(9) 0.0002(8) 0.0077(7) -0.0007(8)
O5 0.0386(9) 0.0321(9) 0.0258(9) -0.0046(8) 0.0063(8) -0.0029(8)
O6 0.0380(9) 0.0268(9) 0.0302(9) 0.0017(8) 0.0065(8) -0.0051(8)
C11 0.0146(6) 0.0218(7) 0.0209(14) -0.0022(7) 0.0014(8) -0.0004(4)
C12 0.0157(5) 0.0237(6) 0.0240(15) -0.0004(7) 0.0008(9) 0.0009(6)
C13 0.0179(6) 0.0286(6) 0.0257(16) -0.0019(7) -0.0024(7) 0.0025(5)
C14 0.0161(6) 0.0345(7) 0.0282(15) -0.0072(7) -0.0001(9) -0.0009(4)
C15 0.0183(5) 0.0328(6) 0.0259(15) -0.0050(6) 0.0050(9) -0.0075(6)
C16 0.0205(6) 0.0249(6) 0.0211(15) -0.0031(7) 0.0027(7) -0.0046(5)
C17 0.0136(15) 0.0210(16) 0.0207(16) -0.0001(15) 0.0026(14) 0.0002(14)
C18 0.0174(17) 0.0231(18) 0.0244(18) -0.0005(16) 0.0003(15) 0.0014(16)
C19 0.0177(17) 0.0294(19) 0.0310(19) 0.0002(17) 0.0013(16) 0.0019(16)
C1A 0.0139(16) 0.0332(19) 0.0280(19) -0.0060(17) -0.0003(16) -0.0037(16)
C1B 0.0201(17) 0.0332(19) 0.0262(18) -0.0075(17) 0.0019(16) -0.0049(16)
C20 0.0191(17) 0.0266(18) 0.0242(18) -0.0041(17) 0.0050(15) -0.0017(16)
C21 0.0083(8) 0.0166(10) 0.0166(9) -0.0018(8) 0.0042(7) 0.0006(8)

loop_
_atom_type_symbol
_atom_type_description
_atom_type_scat_dispersion_real
_atom_type_scat_dispersion_imag
_atom_type_scat_source
C C 0.0181 0.0091 'International Tables Vol C Tables 4.2.6.8 and 6.1.1.4'
H H 0.0000 0.0000 'International Tables Vol C Tables 4.2.6.8 and 6.1.1.4'
Na Na 0.1353 0.1239 'International Tables Vol C Tables 4.2.6.8 and 6.1.1.4'
O O 0.0492 0.0322 'International Tables Vol C Tables 4.2.6.8 and 6.1.1.4'
S S 0.3331 0.5567 'International Tables Vol C Tables 4.2.6.8 and 6.1.1.4'

loop_
_geom_angle_atom_site_label_1
_geom_angle_atom_site_label_2
_geom_angle_atom_site_label_3
_geom_angle
_geom_angle_site_symmetry_1
_geom_angle_site_symmetry_3
_geom_angle_publ_flag
O1 S1 C1 105.90(16) . . ?
O1 S1 C1' 105.53(16) . . ?
O2 S1 O1 112.62(9) . . ?
O2 S1 O3 112.64(9) . . ?
O2 S1 C1 107.09(16) . . ?
O2 S1 C1' 107.50(16) . . ?
O3 S1 O1 111.95(10) . . ?
O3 S1 C1 106.05(16) . . ?
O3 S1 C1' 106.01(16) . . ?
S1 O1 Na1 133.49(9) . . ?
S1 O3 Na1 139.78(10) . 3_564 ?
C2 C1 S1 121.5(4) . . ?
C2 C1 C6 120.6(4) . . ?
C6 C1 S1 117.9(3) . . ?
C1 C2 C3 120.7(4) . . ?
C4 C3 C2 120.9(4) . . ?
C3 C4 C5 118.4(4) . . ?
C3 C4 C11 119.1(4) . . ?
C5 C4 C11 122.6(4) . . ?
C6 C5 C4 121.0(4) . . ?
C5 C6 C1 118.3(4) . . ?
C7 C1' S1 122.7(3) . . ?
C7 C1' C10 119.9(4) . . ?
C10 C1' S1 117.3(3) . . ?
C1' C7 C8 120.4(4) . . ?
C4' C8 C7 121.5(4) . . ?
C8 C4' C9 118.6(4) . . ?
C8 C4' C17 121.9(4) . . ?
C9 C4' C17 119.5(4) . . ?
C10 C9 C4' 120.1(4) . . ?
C9 C10 C1' 119.3(4) . . ?
O1 Na1 Na1 100.68(5) . 4_566 ?
O1 Na1 Na1 87.54(5) . 4_565 ?
O1 Na1 O4 121.45(8) . . ?
O1 Na1 O5 123.67(8) . . ?
O3 Na1 O1 114.49(7) 3_564 . ?
O3 Na1 Na1 91.72(6) 3_564 4_566 ?
O3 Na1 Na1 105.59(6) 3_564 4_565 ?
O3 Na1 O4 118.25(8) 3_564 . ?
O3 Na1 O5 115.80(8) 3_564 . ?
Na1 Na1 Na1 155.85(9) 4_566 4_565 ?
O4 Na1 Na1 55.76(6) . 4_565 ?
O4 Na1 Na1 101.32(8) . 4_566 ?
O4 Na1 O5 46.58(6) . . ?
O5 Na1 Na1 101.80(7) . 4_565 ?
O5 Na1 Na1 54.76(6) . 4_566 ?
C21 O4 Na1 99.84(14) . . ?
C21 O5 Na1 94.14(14) . . ?
C12 C11 C4 122.8(4) . . ?
C12 C11 C16 118.6(4) . . ?
C16 C11 C4 118.6(4) . . ?
C11 C12 C13 122.0(5) . . ?
C14 C13 C12 119.9(5) . . ?
C13 C14 C15 122.0(5) . . ?
C16 C15 C14 117.6(5) . . ?
C15 C16 C11 119.7(5) . . ?
C18 C17 C4' 120.1(4) . . ?
C20 C17 C4' 122.0(4) . . ?
C20 C17 C18 117.6(4) . . ?
C19 C18 C17 121.8(5) . . ?
C18 C19 C1A 118.5(5) . . ?
C1B C1A C19 119.8(4) . . ?
C1A C1B C20 121.0(5) . . ?
C17 C20 C1B 121.0(5) . . ?
O4 C21 O5 119.3(2) . . ?
O4 C21 O6 120.2(2) . . ?
O5 C21 O6 120.4(2) . . ?

loop_
_geom_bond_atom_site_label_1
_geom_bond_atom_site_label_2
_geom_bond_distance
_geom_bond_site_symmetry_2
_geom_bond_publ_flag
S1 O1 1.4629(17) . ?
S1 O2 1.4508(16) . ?
S1 O3 1.4559(16) . ?
S1 C1 1.768(4) . ?
S1 C1' 1.765(4) . ?
O1 Na1 2.797(2) . ?
O3 Na1 2.772(2) 3_564 ?
C1 C2 1.355(6) . ?
C1 C6 1.421(6) . ?
C2 C3 1.391(6) . ?
C3 C4 1.388(7) . ?
C4 C5 1.410(6) . ?
C4 C11 1.493(6) . ?
C5 C6 1.395(6) . ?
C1' C7 1.350(7) . ?
C1' C10 1.435(6) . ?
C7 C8 1.400(6) . ?
C8 C4' 1.371(6) . ?
C4' C9 1.425(7) . ?
C4' C17 1.492(6) . ?
C9 C10 1.382(6) . ?
Na1 Na1 4.2161(7) 4_565 ?
Na1 Na1 4.2161(7) 4_566 ?
Na1 O4 2.825(3) . ?
Na1 O5 2.944(3) . ?
O4 C21 1.318(3) . ?
O5 C21 1.327(3) . ?
O6 C21 1.336(3) . ?
C11 C12 1.360(7) . ?
C11 C16 1.428(7) . ?
C12 C13 1.397(6) . ?
C13 C14 1.317(8) . ?
C14 C15 1.437(8) . ?
C15 C16 1.400(6) . ?
C17 C18 1.406(7) . ?
C17 C20 1.394(7) . ?
C18 C19 1.402(7) . ?
C19 C1A 1.432(7) . ?
C1A C1B 1.349(8) . ?
C1B C20 1.412(7) . ?
